data_7101374
loop_
_publ_author_name
J.W.Wielandt
N.L.Kilah
A.C.Willis
S.B.Wild

_publ_section_title
;
Self-Assembly of Square-Planar Halide Complexes of Phosphine-Stabilized
Stibenium Salts
;
_journal_issue 35
_journal_name_full 'Chemical Communications'
_journal_paper_doi 10.1039/b607136h
_journal_year 2006
_chemical_compound_source
;
?
;
_chemical_formula_moiety ' 4(C15 H19 P Sb 2+), (F6 P -)3, Br - '
_chemical_formula_sum 'C60 H76 Br F18 P7 Sb4'
_chemical_formula_weight 1922.96
_chemical_melting_point ?
_chemical_name_systematic
;
?
;
_space_group_IT_number 128
_symmetry_cell_setting tetragonal
_symmetry_space_group_name_Hall '-P 4 2n'
_symmetry_space_group_name_H-M 'P 4/m n c'
_atom_sites_solution_hydrogens geom
_atom_sites_solution_primary direct
_audit_creation_date 02-05-06
_audit_creation_method CRYSTALS_ver_12-03-99
_audit_update_record
;
2002-06-05 - Report on C60 H76 Br F18 P7 Sb4
by Anthony C. Willis
for J. Wolfram Wielandt and S. Bruce Wild

2002-06-06 - passes checkcif tests with minor warnings

;
_cell_angle_alpha 90
_cell_angle_beta 90
_cell_angle_gamma 90
_cell_formula_units_Z 2
_cell_length_a 15.5328(2)
_cell_length_b 15.5328(2)
_cell_length_c 15.5904(3)
_cell_measurement_reflns_used 27843
_cell_measurement_temperature 200
_cell_measurement_theta_max 27
_cell_measurement_theta_min 3
_cell_volume 3761.4(1)
_computing_cell_refinement
;
Denzo/Scalepack (Otwinowski & Minor, 1996)
;
_computing_data_collection
;
COLLECT (Nonius BV, 1997)
;
_computing_data_reduction
;
Denzo/Scalepack (Otwinowski & Minor, 1996)
;
_computing_molecular_graphics
;
ORTEP-II (Johnson 1976) in teXsan (MSC, 1992-1997)
;
_computing_publication_material
;
CRYSTALS (Watkin et al 2001)
;
_computing_structure_refinement
;
CRYSTALS (Watkin et al 2001)
;
_computing_structure_solution
;
SIR92 (Altomare et al, 1994)
;
_diffrn_ambient_temperature 200
_diffrn_measured_fraction_theta_full 1.000
_diffrn_measured_fraction_theta_max 1.000
_diffrn_measurement_device_type
;
Enraf Nonius Kappa CCD
;
_diffrn_measurement_method ' \f and \w scans with CCD '
_diffrn_radiation_monochromator graphite
_diffrn_radiation_type 'Mo K\a'
_diffrn_radiation_wavelength 0.71073
_diffrn_reflns_av_R_equivalents 0.07
_diffrn_reflns_limit_h_max 18
_diffrn_reflns_limit_h_min -20
_diffrn_reflns_limit_k_max 20
_diffrn_reflns_limit_k_min -20
_diffrn_reflns_limit_l_max 18
_diffrn_reflns_limit_l_min -20
_diffrn_reflns_number 44245
_diffrn_reflns_theta_full 27.56
_diffrn_reflns_theta_max 27.56
_diffrn_reflns_theta_min 2.613
_diffrn_standards_decay_% 0.00
_diffrn_standards_interval_count 0
_diffrn_standards_interval_time 0
_diffrn_standards_number 0
_exptl_absorpt_coefficient_mu 2.181
_exptl_absorpt_correction_T_max 0.897
_exptl_absorpt_correction_T_min 0.509
_exptl_absorpt_correction_type integration
_exptl_absorpt_process_details
;
via Gaussian method (Coppens, 1970) implemented in maXus (2000)
;
_exptl_crystal_colour ' colourless '
_exptl_crystal_density_diffrn 1.698
_exptl_crystal_density_meas ?
_exptl_crystal_description ' plate '
_exptl_crystal_F_000 1878.813
_exptl_crystal_size_max 0.36
_exptl_crystal_size_mid 0.22
_exptl_crystal_size_min 0.05
_refine_diff_density_max 0.47
_refine_diff_density_min -0.32
_refine_ls_extinction_method None
_refine_ls_goodness_of_fit_ref 1.1587
_refine_ls_hydrogen_treatment noref
_refine_ls_matrix_type full
_refine_ls_number_parameters 133
_refine_ls_number_reflns 1102
_refine_ls_R_factor_gt 0.0171
_refine_ls_shift/su_max 0.000105
_refine_ls_structure_factor_coef F
_refine_ls_weighting_details
;
Chebychev polynomial with 3 parameters, Carruthers & Watkin , 1979,
0.263 0.135 0.125
;
_refine_ls_weighting_scheme calc
_refine_ls_wR_factor_ref 0.0200
_reflns_limit_h_max 14
_reflns_limit_h_min 0
_reflns_limit_k_max 20
_reflns_limit_k_min 0
_reflns_limit_l_max 20
_reflns_limit_l_min 0
_reflns_number_gt 1108
_reflns_number_total 2261
_reflns_threshold_expression >3.00\s(I)
_cod_data_source_file b607136h.txt
_cod_depositor_comments
;
The following automatic conversions were performed:
'_symmetry_cell_setting' value 'Tetragonal' changed to 'tetragonal'
according to '/home/saulius/struct/CIF-dictionaries/cif_core.dic'
dictionary named 'cif_core.dic' version 2.4.1 from 2010-06-29.

Automatic conversion script
Id: cif_fix_enum 1527 2010-12-29 10:47:43Z saulius 

The following automatic conversions were performed:

'_chemical_melting_point' value 'not measured' was changed to '?' -
the value is undefined or not given.

Automatic conversion script
Id: cif_fix_values 1646 2011-03-28 12:23:43Z adriana 
;
_cod_original_sg_symbol_H-M 'P 4/m n c '
_cod_original_formula_sum ' C60 H76 Br1 F18 P7 Sb4 '
_cod_database_code 7101374

loop_
_symmetry_equiv_pos_as_xyz
x,y,z
-x,-y,-z
-y,x,z
y,-x,-z
-x,-y,z
x,y,-z
y,-x,z
-y,x,-z
-x+1/2,y+1/2,z+1/2
x+1/2,-y+1/2,-z+1/2
y+1/2,x+1/2,z+1/2
-y+1/2,-x+1/2,-z+1/2
x+1/2,-y+1/2,z+1/2
-x+1/2,y+1/2,-z+1/2
-y+1/2,-x+1/2,z+1/2
y+1/2,x+1/2,-z+1/2

loop_
_atom_site_label
_atom_site_type_symbol
_atom_site_fract_x
_atom_site_fract_y
_atom_site_fract_z
_atom_site_U_iso_or_equiv
_atom_site_occupancy
_atom_site_adp_type
_atom_site_refinement_flags_posn
_atom_site_refinement_flags_adp
_atom_site_disorder_group
Sb1 Sb 0.123089(19) 0.16709(2) 0.0000 0.0323 1.0000 Uani S T 3
Br1 Br 0.0000 0.0000 0.0000 0.0376 1.0000 Uani S T 3
P1 P 0.23677(7) 0.28860(8) 0.0000 0.0382 1.0000 Uani S T 3
P2 P 0.5000 0.0000 0.0000 0.0720 1.0000 Uani S T 3
P3 P 0.5000 0.5000 0.0000 0.0338 1.0000 Uani S TU 3
F1 F 0.4026(2) -0.0328(2) 0.0000 0.0896 1.0000 Uani S T .
F2 F 0.4935(6) 0.0396(6) -0.0907(8) 0.1431 0.5000 Uani . . .
F3 F 0.4682(5) 0.0873(5) 0.0394(7) 0.1294 0.5000 Uani . . .
F4 F 0.4608(11) 0.5281(14) -0.0854(6) 0.0822 0.2500 Uani . U .
F5 F 0.5218(3) 0.4069(3) -0.0334(4) 0.0899 0.5000 Uani . . .
C11 C 0.1842(2) 0.11182(19) 0.1111(2) 0.0346 1.0000 Uani . . 3
C12 C 0.1338(3) 0.1146(2) 0.1847(2) 0.0540 1.0000 Uani . . 3
C13 C 0.1664(4) 0.0856(3) 0.2627(3) 0.0692 1.0000 Uani . . 3
C14 C 0.2481(4) 0.0540(3) 0.2673(3) 0.0638 1.0000 Uani . . 3
C15 C 0.2984(3) 0.0498(2) 0.1955(3) 0.0564 1.0000 Uani . . 3
C16 C 0.2665(2) 0.0787(2) 0.1166(2) 0.0437 1.0000 Uani . . 3
C31 C 0.2223(3) 0.3552(3) 0.0933(3) 0.0707 1.0000 Uani . . 3
C41 C 0.3484(3) 0.2581(4) 0.000000(7) 0.0463 1.0000 Uani S T 3
H121 H 0.0734 0.1367 0.1810 0.0638 1.0000 Uiso R . 3
H131 H 0.1300 0.0882 0.3155 0.0843 1.0000 Uiso R . 3
H141 H 0.2716 0.0342 0.3237 0.0762 1.0000 Uiso R . 3
H151 H 0.3581 0.0263 0.1994 0.0680 1.0000 Uiso R . 3
H161 H 0.3030 0.0751 0.0639 0.0536 1.0000 Uiso R . 3
H311 H 0.2662 0.4023 0.0935 0.0854 1.0000 Uiso R . 3
H312 H 0.1633 0.3808 0.0921 0.0854 1.0000 Uiso R . 3
H313 H 0.2290 0.3193 0.1461 0.0854 1.0000 Uiso R . 3
H411 H 0.3852 0.3109 0.000000 0.0562 1.0000 Uiso RS . 3
H412 H 0.3611 0.2231 0.058788 0.0562 1.0000 Uiso R . 3

loop_
_atom_site_aniso_label
_atom_site_aniso_U_11
_atom_site_aniso_U_22
_atom_site_aniso_U_33
_atom_site_aniso_U_23
_atom_site_aniso_U_13
_atom_site_aniso_U_12
Sb1 0.02413(15) 0.03086(16) 0.04189(17) 0.0000 0.0000 0.00197(13)
Br1 0.0291(3) 0.0291(3) 0.0546(6) 0.0000 0.0000 0.0000
P1 0.0337(6) 0.0305(6) 0.0505(8) 0.0000 0.0000 -0.0021(5)
P2 0.0278(10) 0.0356(11) 0.153(3) 0.0000 0.0000 0.0052(9)
P3 0.0324(7) 0.0324(7) 0.0365(13) 0.0000 0.0000 0.0000
F1 0.0297(17) 0.051(2) 0.188(5) 0.0000 0.0000 0.0000(14)
F2 0.077(7) 0.181(14) 0.171(8) 0.075(8) -0.029(8) -0.030(10)
F3 0.047(3) 0.063(4) 0.28(2) -0.063(7) 0.019(5) 0.003(2)
F4 0.088(8) 0.096(8) 0.063(5) 0.027(7) -0.038(6) 0.012(5)
F5 0.062(3) 0.046(2) 0.162(9) -0.039(4) 0.008(3) 0.005(2)
C11 0.0385(18) 0.0291(15) 0.0361(17) -0.0021(13) 0.0043(13) -0.0066(12)
C12 0.067(3) 0.050(2) 0.0451(19) -0.0054(18) 0.0161(19) 0.0024(19)
C13 0.115(4) 0.057(2) 0.036(2) -0.0053(19) 0.017(3) -0.003(3)
C14 0.110(4) 0.043(2) 0.038(2) 0.0025(18) -0.017(2) -0.018(2)
C15 0.060(2) 0.054(2) 0.055(3) 0.0120(19) -0.022(2) -0.0072(19)
C16 0.040(2) 0.048(2) 0.042(2) 0.0078(17) -0.0041(16) -0.0024(16)
C31 0.054(3) 0.062(3) 0.095(4) -0.040(3) -0.001(3) 0.002(2)
C41 0.029(2) 0.044(3) 0.066(4) 0.0000 0.0000 -0.008(2)

loop_
_atom_type_symbol
_atom_type_scat_dispersion_real
_atom_type_scat_dispersion_imag
_atom_type_scat_Cromer_Mann_a1
_atom_type_scat_Cromer_Mann_b1
_atom_type_scat_Cromer_Mann_a2
_atom_type_scat_Cromer_Mann_b2
_atom_type_scat_Cromer_Mann_a3
_atom_type_scat_Cromer_Mann_b3
_atom_type_scat_Cromer_Mann_a4
_atom_type_scat_Cromer_Mann_b4
_atom_type_scat_Cromer_Mann_c
_atom_type_scat_source
'C ' 0.0033 0.0016 2.3100 20.8439 1.0200 10.2075 1.5886 0.5687 0.8650 51.6512 0.2156 International_Tables_Vol_IV_Table_2.2B
'H ' 0.0000 0.0000 0.4930 10.5109 0.3229 26.1257 0.1402 3.1424 0.0408 57.7997 0.0030 International_Tables_Vol_IV_Table_2.2B
'Br ' -0.3740 2.4560 17.1789 2.1723 5.2358 16.5796 5.6377 0.2609 3.9851 41.4328 2.9557 International_Tables_Vol_IV_Table_2.2B
'F ' 0.0140 0.0100 3.5392 10.2825 2.6412 4.2944 1.5170 0.2615 1.0243 26.1476 0.2776 International_Tables_Vol_IV_Table_2.2B
'P ' 0.0900 0.0950 6.4345 1.9067 4.1791 27.1570 1.7800 0.5260 1.4908 68.1645 1.1149 International_Tables_Vol_IV_Table_2.2B
'Sb ' -0.8160 1.5460 19.6418 5.3034 19.0455 0.4607 5.0371 27.9074 2.6827 75.2825 4.5909 International_Tables_Vol_IV_Table_2.2B

loop_
_exptl_crystal_face_index_h
_exptl_crystal_face_index_k
_exptl_crystal_face_index_l
_exptl_crystal_face_perp_dist
1 1 0 0.160
-1 -1 0 0.200
1 -1 0 0.120
-1 1 0 0.100
0 0 1 0.020
0 0 -1 0.030

loop_
_geom_angle_atom_site_label_1
_geom_angle_site_symmetry_1
_geom_angle_atom_site_label_2
_geom_angle_atom_site_label_3
_geom_angle_site_symmetry_3
_geom_angle
_geom_angle_publ_flag
C11 6_555 Sb1 P1 . 89.43(8) yes
C11 6_555 Sb1 C11 . 107.08(16) yes
P1 . Sb1 C11 . 89.43(8) yes
Sb1 . P1 C31 6_555 109.53(16) yes
Sb1 . P1 C31 . 109.53(16) yes
C31 6_555 P1 C31 . 107.9(4) yes
Sb1 . P1 C41 . 117.80(18) yes
C31 6_555 P1 C41 . 105.80(18) yes
C31 . P1 C41 . 105.80(18) yes
F1 2_655 P2 F3 5_655 88.7(3) yes
F1 2_655 P2 F3 2_655 88.7(3) yes
F1 2_655 P2 F3 6_555 91.3(3) yes
F3 5_655 P2 F3 6_555 179.993 yes
F1 2_655 P2 F2 2_655 93.7(3) yes
F3 2_655 P2 F2 2_655 89.6(6) yes
F1 2_655 P2 F2 5_655 93.7(3) yes
F3 5_655 P2 F2 5_655 89.6(6) yes
F3 6_555 P2 F2 5_655 90.4(6) yes
F1 2_655 P2 F2 6_555 86.3(3) yes
F3 5_655 P2 F2 6_555 90.4(6) yes
F3 6_555 P2 F2 6_555 89.6(6) yes
F1 2_655 P2 F1 . 179.993 yes
F3 5_655 P2 F1 . 91.3(3) yes
F3 2_655 P2 F1 . 91.3(3) yes
F3 6_555 P2 F1 . 88.7(3) yes
F2 2_655 P2 F1 . 86.3(3) yes
F1 2_655 P2 F2 . 86.3(3) yes
F3 2_655 P2 F2 . 90.4(6) yes
F2 2_655 P2 F2 . 179.993 yes
F1 2_655 P2 F3 . 91.3(3) yes
F3 2_655 P2 F3 . 179.993 yes
F2 2_655 P2 F3 . 90.4(6) yes
F2 5_655 P2 F2 6_555 179.993 yes
F2 5_655 P2 F1 . 86.3(3) yes
F2 6_555 P2 F1 . 93.7(3) yes
F1 . P2 F2 . 93.7(3) yes
F1 . P2 F3 . 88.7(3) yes
F2 . P2 F3 . 89.6(6) yes
F5 7_565 P3 F5 8_655 179.993 yes
F5 3_655 P3 F5 4_565 179.993 yes
F5 7_565 P3 F5 2_665 96.28(16) yes
F5 8_655 P3 F5 2_665 83.72(16) yes
F5 3_655 P3 F5 2_665 96.28(16) yes
F5 4_565 P3 F5 2_665 83.72(16) yes
F5 7_565 P3 F5 6_555 96.28(16) yes
F5 8_655 P3 F5 6_555 83.72(16) yes
F5 3_655 P3 F5 6_555 96.28(16) yes
F5 4_565 P3 F5 6_555 83.72(16) yes
F5 7_565 P3 F5 5_665 83.72(16) yes
F5 8_655 P3 F5 5_665 96.28(16) yes
F5 3_655 P3 F5 5_665 83.72(16) yes
F5 4_565 P3 F5 5_665 96.28(16) yes
F5 7_565 P3 F4 5_665 91.0(8) yes
F5 8_655 P3 F4 5_665 89.0(8) yes
F5 3_655 P3 F4 2_665 89.0(8) yes
F5 4_565 P3 F4 2_665 91.0(8) yes
F5 2_665 P3 F4 2_665 93.5(7) yes
F5 7_565 P3 F4 6_555 89.0(8) yes
F5 8_655 P3 F4 6_555 91.0(8) yes
F5 3_655 P3 F4 4_565 86.5(7) yes
F5 4_565 P3 F4 4_565 93.5(7) yes
F5 7_565 P3 F4 7_565 93.5(7) yes
F5 8_655 P3 F4 7_565 86.5(7) yes
F5 2_665 P3 F4 7_565 89.0(8) yes
F5 3_655 P3 F4 . 91.0(8) yes
F5 4_565 P3 F4 . 89.0(8) yes
F5 2_665 P3 F4 . 86.5(7) yes
F5 7_565 P3 F5 . 83.72(16) yes
F5 8_655 P3 F5 . 96.28(16) yes
F5 3_655 P3 F5 . 83.72(16) yes
F5 4_565 P3 F5 . 96.28(16) yes
F5 2_665 P3 F5 . 179.993 yes
F5 6_555 P3 F5 5_665 179.993 yes
F5 6_555 P3 F4 5_665 86.5(7) yes
F5 5_665 P3 F4 5_665 93.5(7) yes
F5 6_555 P3 F4 6_555 93.5(7) yes
F5 5_665 P3 F4 6_555 86.5(7) yes
F4 5_665 P3 F4 6_555 179.992 yes
F5 6_555 P3 F4 4_565 91.0(8) yes
F5 5_665 P3 F4 4_565 89.0(8) yes
F4 2_665 P3 F4 . 179.992 yes
F4 2_665 P3 F5 . 86.5(7) yes
F4 7_565 P3 F5 . 91.0(8) yes
F4 . P3 F5 . 93.5(7) yes
Sb1 . C11 C12 . 113.8(3) yes
Sb1 . C11 C16 . 127.4(2) yes
C12 . C11 C16 . 118.8(3) yes
C11 . C12 C13 . 120.4(4) yes
C11 . C12 H121 . 119.461 no
C13 . C12 H121 . 120.146 no
C12 . C13 C14 . 120.1(4) yes
C12 . C13 H131 . 120.014 no
C14 . C13 H131 . 119.849 no
C13 . C14 C15 . 120.3(4) yes
C13 . C14 H141 . 119.824 no
C15 . C14 H141 . 119.843 no
C14 . C15 C16 . 120.2(4) yes
C14 . C15 H151 . 119.765 no
C16 . C15 H151 . 120.018 no
C15 . C16 C11 . 120.1(4) yes
C15 . C16 H161 . 120.217 no
C11 . C16 H161 . 119.668 no
P1 . C31 H311 . 109.764 no
P1 . C31 H312 . 109.191 no
H311 . C31 H312 . 109.476 no
P1 . C31 H313 . 109.443 no
H311 . C31 H313 . 109.476 no
H312 . C31 H313 . 109.477 no
H412 6_555 C41 P1 . 107.887 no
H412 6_555 C41 H411 . 107.927 no
P1 . C41 H411 . 109.536 no
H412 6_555 C41 H412 . 115.586 no
P1 . C41 H412 . 107.887 no
H411 . C41 H412 . 107.927 no

loop_
_geom_bond_atom_site_label_1
_geom_bond_atom_site_label_2
_geom_bond_site_symmetry_2
_geom_bond_distance
_geom_bond_publ_flag
Sb1 C11 6_555 2.153(3) yes
Sb1 P1 . 2.5846(13) yes
Sb1 C11 . 2.153(3) yes
P1 C31 6_555 1.799(4) yes
P1 C31 . 1.799(4) yes
P1 C41 . 1.798(5) yes
P2 F1 2_655 1.597(3) yes
P2 F3 5_655 1.568(7) yes
P2 F3 2_655 1.568(7) yes
P2 F3 6_555 1.568(7) yes
P2 F2 2_655 1.545(11) yes
P2 F2 5_655 1.545(11) yes
P2 F2 6_555 1.545(11) yes
P2 F1 . 1.597(3) yes
P2 F2 . 1.545(11) yes
P2 F3 . 1.568(7) yes
P3 F5 7_565 1.574(5) yes
P3 F5 8_655 1.574(5) yes
P3 F5 3_655 1.574(5) yes
P3 F5 4_565 1.574(5) yes
P3 F5 2_665 1.574(5) yes
P3 F5 6_555 1.574(5) yes
P3 F5 5_665 1.574(5) yes
P3 F4 5_665 1.528(9) yes
P3 F4 2_665 1.528(9) yes
P3 F4 6_555 1.528(9) yes
P3 F4 4_565 1.528(9) yes
P3 F4 7_565 1.528(9) yes
P3 F4 . 1.528(9) yes
P3 F5 . 1.574(5) yes
F2 F2 5_655 1.246(19) yes
F2 F3 6_555 1.158(13) yes
F3 F3 6_555 1.23(2) yes
F4 F4 5_665 1.500(19) yes
F4 F5 7_565 1.40(2) yes
F4 F5 5_665 1.32(2) yes
F4 F4 7_565 1.061(13) yes
F4 F4 3_655 1.061(13) yes
F5 F5 6_555 1.041(13) yes
C11 C12 . 1.390(5) yes
C11 C16 . 1.381(5) yes
C12 C13 . 1.392(6) yes
C12 H121 . 1.000 no
C13 C14 . 1.364(6) yes
C13 H131 . 1.000 no
C14 C15 . 1.367(6) yes
C14 H141 . 1.000 no
C15 C16 . 1.399(5) yes
C15 H151 . 1.000 no
C16 H161 . 1.000 no
C31 H311 . 1.000 no
C31 H312 . 1.000 no
C31 H313 . 1.000 no
C41 H412 6_555 1.083 no
C41 H411 . 1.000 no
C41 H412 . 1.083 no

loop_
_geom_contact_atom_site_label_1
_geom_contact_atom_site_label_2
_geom_contact_distance
_geom_contact_publ_flag
Sb1 Br1 3.2235(3) no

loop_
_geom_torsion_atom_site_label_1
_geom_torsion_atom_site_label_2
_geom_torsion_atom_site_label_3
_geom_torsion_atom_site_label_4
_geom_torsion
_geom_torsion_site_symmetry_1
_geom_torsion_site_symmetry_4
_geom_torsion_publ_flag
C11 Sb1 P1 C31 -67.37(18) . . no
C11 Sb1 P1 C41 53.54(8) . . no
C11 Sb1 P1 C31 174.45(18) . 6_555 no
C11 Sb1 P1 C31 -174.45(18) 6_555 . no
P1 Sb1 C11 C12 113.6(2) . . no
P1 Sb1 C11 C16 -63.5(3) . . no
C11 Sb1 C11 C12 -157.2(2) 6_555 . no
C11 Sb1 C11 C16 25.7(3) 6_555 . no
Sb1 C11 C12 C13 -176.5(3) . . no
C16 C11 C12 C13 0.9(5) . . no
Sb1 C11 C16 C15 176.1(2) . . no
C12 C11 C16 C15 -0.9(5) . . no
C11 C12 C13 C14 -0.2(6) . . no
C12 C13 C14 C15 -0.6(7) . . no
C13 C14 C15 C16 0.5(6) . . no
C14 C15 C16 C11 0.2(5) . . no
